data_4124566
loop_
_publ_author_name
'Schramm, York'
'Takeuchi, Makoto'
'Semba, Kazuhiko'
'Nakao, Yoshiaki'
'Hartwig, John F.'

_publ_section_title
;
 Anti-Markovnikov Hydroheteroarylation of Unactivated Alkenes with
 Indoles, Pyrroles, Benzofurans, and Furans Catalyzed by a
 Nickel-N-Heterocyclic Carbene System.
;
_journal_issue 38
_journal_name_full 'Journal of the American Chemical Society'
_journal_page_first 12215
_journal_page_last 12218
_journal_paper_doi 10.1021/jacs.5b08039
_journal_volume 137
_journal_year 2015
_chemical_absolute_configuration ad
_chemical_formula_sum 'C13 H15 N'
_chemical_formula_weight 185.26
_chemical_name_common YS4-053
_chemical_name_systematic hartwig85
_space_group.centring_type P

_space_group_crystal_system orthorhombic
_space_group_IT_number 33
_space_group_name_Hall 'P 2c -2n'
_space_group_name_H-M_alt 'P n a 21'
_symmetry_space_group_name_Hall 'P 2c -2n'
_symmetry_space_group_name_H-M 'P n a 21'
_atom_sites_solution_hydrogens geom
_atom_sites_solution_primary iterative
_atom_sites_solution_secondary difmap
_audit_creation_method SHELXL-2014/7
_cell_angle_alpha 90
_cell_angle_beta 90
_cell_angle_gamma 90
_cell_formula_units_Z 4
_cell_length_a 9.2388(4)
_cell_length_b 14.9261(7)
_cell_length_c 7.4031(3)
_cell_measurement_reflns_used 8010
_cell_measurement_temperature 100(2)
_cell_measurement_theta_max 68.31
_cell_measurement_theta_min 5.63
_cell_volume 1020.88(8)
_computing_cell_refinement 'Bruker SAINT'
_computing_data_collection 'Bruker APEX2'
_computing_data_reduction 'Bruker SAINT'
_computing_molecular_graphics ORTEP-32
_computing_publication_material WinGX
_computing_structure_refinement SHELXL-2014
_computing_structure_solution SHELXT
_diffrn_ambient_temperature 100(2)
_diffrn_detector_area_resol_mean 8.366
_diffrn_measured_fraction_theta_full 0.990
_diffrn_measured_fraction_theta_max 0.988
_diffrn_measurement_device_type 'Bruker APEX-II CCD'
_diffrn_measurement_method 'phi and omega scans'
_diffrn_radiation_type CuK\a
_diffrn_radiation_wavelength 1.54178
_diffrn_reflns_av_R_equivalents 0.0376
_diffrn_reflns_av_unetI/netI 0.0279
_diffrn_reflns_Laue_measured_fraction_full 0.990
_diffrn_reflns_Laue_measured_fraction_max 0.988
_diffrn_reflns_limit_h_max 6
_diffrn_reflns_limit_h_min -10
_diffrn_reflns_limit_k_max 17
_diffrn_reflns_limit_k_min -17
_diffrn_reflns_limit_l_max 8
_diffrn_reflns_limit_l_min -8
_diffrn_reflns_number 9137
_diffrn_reflns_point_group_measured_fraction_full 0.978
_diffrn_reflns_point_group_measured_fraction_max 0.974
_diffrn_reflns_theta_full 67.000
_diffrn_reflns_theta_max 68.302
_diffrn_reflns_theta_min 5.632
_diffrn_source 'microfocus rotating anode'
_exptl_absorpt_coefficient_mu 0.530
_exptl_absorpt_correction_T_max 0.929
_exptl_absorpt_correction_T_min 0.855
_exptl_absorpt_correction_type multi-scan
_exptl_absorpt_process_details SADABS
_exptl_crystal_colour colorless
_exptl_crystal_density_diffrn 1.205
_exptl_crystal_description prism
_exptl_crystal_F_000 400
_exptl_crystal_size_max 0.060
_exptl_crystal_size_mid 0.050
_exptl_crystal_size_min 0.040
_refine_diff_density_max 0.175
_refine_diff_density_min -0.132
_refine_diff_density_rms 0.029
_refine_ls_abs_structure_details
; 
 Flack x determined using 787 quotients [(I+)-(I-)]/[(I+)+(I-)] 
 (Parsons, Flack and Wagner, Acta Cryst. B69 (2013) 249-259). 
;
_refine_ls_abs_structure_Flack -0.3(2)
_refine_ls_extinction_method none
_refine_ls_goodness_of_fit_ref 1.040
_refine_ls_hydrogen_treatment constr
_refine_ls_matrix_type full
_refine_ls_number_parameters 151
_refine_ls_number_reflns 1808
_refine_ls_number_restraints 1
_refine_ls_restrained_S_all 1.040
_refine_ls_R_factor_all 0.0315
_refine_ls_R_factor_gt 0.0309
_refine_ls_shift/su_max 0.000
_refine_ls_shift/su_mean 0.000
_refine_ls_structure_factor_coef Fsqd
_refine_ls_weighting_details 'w=1/[\s^2^(Fo^2^)+(0.0452P)^2^+0.1571P] where P=(Fo^2^+2Fc^2^)/3'
_refine_ls_weighting_scheme calc
_refine_ls_wR_factor_gt 0.0828
_refine_ls_wR_factor_ref 0.0833
_reflns_Friedel_coverage 0.819
_reflns_Friedel_fraction_full 0.964
_reflns_Friedel_fraction_max 0.957
_reflns_number_gt 1766
_reflns_number_total 1808
_reflns_threshold_expression 'I > 2\s(I)'
_cod_data_source_file ja5b08039_si_002.cif
_cod_data_source_block hartwig85
_cod_depositor_comments
;
The following automatic conversions were performed:

'_space_group.centring_type' value 'primitive' was replaced with the
value 'P' as specified in the replacement file
'/home/antanas/src/cod-tools/trunk/data/replacement-values/replacement_values.lst'.

Automatic conversion script
Id: cif_fix_values 5642 2017-10-24 12:04:52Z antanas 
;
_cod_database_code 4124566
_shelx_shelxl_version_number 2014/7
_shelx_space_group_comment
; 
The symmetry employed for this shelxl refinement is uniquely defined 
by the following loop, which should always be used as a source of 
symmetry information in preference to the above space-group names. 
They are only intended as comments. 
;
_shelx_estimated_absorpt_t_min 0.969
_shelx_estimated_absorpt_t_max 0.979

loop_
_space_group_symop_operation_xyz
'x, y, z'
'-x, -y, z+1/2'
'x+1/2, -y+1/2, z'
'-x+1/2, y+1/2, z+1/2'

loop_
_atom_site_label
_atom_site_type_symbol
_atom_site_fract_x
_atom_site_fract_y
_atom_site_fract_z
_atom_site_U_iso_or_equiv
_atom_site_adp_type
_atom_site_occupancy
_atom_site_site_symmetry_order
_atom_site_calc_flag
_atom_site_refinement_flags_posn
_atom_site_refinement_flags_adp
_atom_site_refinement_flags_occupancy
_atom_site_disorder_assembly
_atom_site_disorder_group
C1 C 0.6543(4) 0.3343(4) 0.2744(5) 0.0364(13) Uani 0.583(9) 1 d . . P A 1
H1 H 0.6154 0.2718 0.2700 0.044 Uiso 0.583(9) 1 calc R U P A 1
C2 C 0.6926(5) 0.3551(4) 0.4684(8) 0.0363(13) Uani 0.583(9) 1 d . . P A 1
H2A H 0.7756 0.3173 0.5052 0.044 Uiso 0.583(9) 1 calc R U P A 1
H2B H 0.7231 0.4185 0.4772 0.044 Uiso 0.583(9) 1 calc R U P A 1
C1A C 0.6928(6) 0.3842(5) 0.2802(7) 0.0337(16) Uani 0.417(9) 1 d . . P A 2
H1A H 0.7235 0.4429 0.3331 0.040 Uiso 0.417(9) 1 calc R U P A 2
C2A C 0.6884(8) 0.3159(6) 0.4333(11) 0.0359(16) Uani 0.417(9) 1 d . . P A 2
H2A1 H 0.7862 0.3112 0.4871 0.043 Uiso 0.417(9) 1 calc R U P A 2
H2A2 H 0.6632 0.2566 0.3824 0.043 Uiso 0.417(9) 1 calc R U P A 2
C3 C 0.5749(2) 0.33998(14) 0.5898(3) 0.0380(5) Uani 1 1 d . . . . .
H3A H 0.5943 0.3714 0.7050 0.046 Uiso 1 1 calc R U . A 1
H3B H 0.5676 0.2751 0.6160 0.046 Uiso 1 1 calc R U . A 1
C4 C 0.3095(2) 0.37731(12) 0.6084(3) 0.0327(4) Uani 1 1 d . . . . .
C5 C 0.2767(2) 0.35500(14) 0.7868(3) 0.0375(5) Uani 1 1 d . . . . .
H5 H 0.3488 0.3321 0.8656 0.045 Uiso 1 1 calc R U . . .
C6 C 0.1367(2) 0.36720(12) 0.8448(3) 0.0399(5) Uani 1 1 d . . . . .
H6 H 0.1120 0.3526 0.9659 0.048 Uiso 1 1 calc R U . . .
C7 C 0.0296(3) 0.40088(13) 0.7286(3) 0.0395(5) Uani 1 1 d . . . . .
H7 H -0.0662 0.4088 0.7722 0.047 Uiso 1 1 calc R U . . .
C8 C 0.0618(2) 0.42268(12) 0.5518(3) 0.0376(5) Uani 1 1 d . . . . .
H8 H -0.0114 0.4452 0.4739 0.045 Uiso 1 1 calc R U . . .
C9 C 0.2034(2) 0.41124(13) 0.4885(3) 0.0330(5) Uani 1 1 d . . . . .
C10 C 0.2753(2) 0.42470(12) 0.3191(3) 0.0351(5) Uani 1 1 d . . . . .
H10 H 0.2324 0.4471 0.2116 0.042 Uiso 1 1 calc R U . . .
C11 C 0.4164(2) 0.39959(12) 0.3397(3) 0.0314(4) Uani 1 1 d . . . . .
C12 C 0.5388(2) 0.39595(14) 0.2068(3) 0.0376(5) Uani 1 1 d . . . . .
H12A H 0.5027 0.3744 0.0886 0.045 Uiso 1 1 calc R U . A 1
H12B H 0.5794 0.4567 0.1896 0.045 Uiso 1 1 calc R U . A 1
C13 C 0.7855(16) 0.3388(8) 0.150(2) 0.0440(18) Uani 0.583(9) 1 d . . P A 1
H13A H 0.8588 0.2960 0.1913 0.066 Uiso 0.583(9) 1 calc R U P A 1
H13B H 0.8259 0.3995 0.1524 0.066 Uiso 0.583(9) 1 calc R U P A 1
H13C H 0.7561 0.3237 0.0265 0.066 Uiso 0.583(9) 1 calc R U P A 1
C13A C 0.804(2) 0.3587(13) 0.137(3) 0.0440(18) Uani 0.417(9) 1 d . . P A 2
H13D H 0.7986 0.4013 0.0368 0.066 Uiso 0.417(9) 1 calc R U P A 2
H13E H 0.7829 0.2982 0.0928 0.066 Uiso 0.417(9) 1 calc R U P A 2
H13F H 0.9008 0.3601 0.1903 0.066 Uiso 0.417(9) 1 calc R U P A 2
N1 N 0.43779(18) 0.37139(10) 0.5157(2) 0.0328(4) Uani 1 1 d . . . . .

loop_
_atom_site_aniso_label
_atom_site_aniso_U_11
_atom_site_aniso_U_22
_atom_site_aniso_U_33
_atom_site_aniso_U_23
_atom_site_aniso_U_13
_atom_site_aniso_U_12
C1 0.038(2) 0.028(3) 0.044(2) -0.0018(16) 0.0075(17) -0.0045(18)
C2 0.031(2) 0.032(3) 0.046(3) 0.007(2) -0.0052(18) 0.001(2)
C1A 0.036(3) 0.021(3) 0.044(3) 0.001(2) -0.002(2) -0.006(2)
C2A 0.038(3) 0.025(4) 0.044(4) 0.010(3) -0.006(2) -0.001(3)
C3 0.0409(12) 0.0320(9) 0.0412(11) 0.0053(9) -0.0118(9) 0.0012(8)
C4 0.0383(11) 0.0242(9) 0.0355(10) 0.0000(8) -0.0077(8) -0.0054(7)
C5 0.0466(12) 0.0323(10) 0.0336(10) 0.0011(7) -0.0087(9) -0.0071(8)
C6 0.0532(13) 0.0342(10) 0.0323(10) -0.0041(9) -0.0007(10) -0.0085(9)
C7 0.0447(12) 0.0289(9) 0.0450(12) -0.0066(9) 0.0049(10) -0.0007(8)
C8 0.0420(12) 0.0260(9) 0.0450(13) 0.0005(8) -0.0053(9) 0.0022(8)
C9 0.0416(11) 0.0234(9) 0.0339(11) 0.0004(8) -0.0068(8) -0.0035(8)
C10 0.0417(11) 0.0298(9) 0.0337(11) 0.0050(8) -0.0081(8) -0.0007(8)
C11 0.0366(11) 0.0253(8) 0.0325(9) 0.0020(8) -0.0062(8) -0.0047(7)
C12 0.0428(12) 0.0342(10) 0.0359(11) 0.0064(8) -0.0057(9) -0.0083(9)
C13 0.047(4) 0.032(6) 0.053(3) 0.004(3) 0.012(2) -0.002(3)
C13A 0.047(4) 0.032(6) 0.053(3) 0.004(3) 0.012(2) -0.002(3)
N1 0.0349(9) 0.0316(8) 0.0319(9) 0.0064(7) -0.0080(7) -0.0058(6)

loop_
_atom_type_symbol
_atom_type_description
_atom_type_scat_dispersion_real
_atom_type_scat_dispersion_imag
_atom_type_scat_source
C C 0.0181 0.0091 'International Tables Vol C Tables 4.2.6.8 and 6.1.1.4'
H H 0.0000 0.0000 'International Tables Vol C Tables 4.2.6.8 and 6.1.1.4'
N N 0.0311 0.0180 'International Tables Vol C Tables 4.2.6.8 and 6.1.1.4'

loop_
_geom_angle_atom_site_label_1
_geom_angle_atom_site_label_2
_geom_angle_atom_site_label_3
_geom_angle
C12 C1 C2 111.1(4)
C12 C1 C13 109.8(6)
C2 C1 C13 112.2(7)
C12 C1 H1 107.9
C2 C1 H1 107.9
C13 C1 H1 107.9
C3 C2 C1 112.8(4)
C3 C2 H2A 109.0
C1 C2 H2A 109.0
C3 C2 H2B 109.0
C1 C2 H2B 109.0
H2A C2 H2B 107.8
C13A C1A C2A 111.6(9)
C13A C1A C12 114.0(9)
C2A C1A C12 108.3(5)
C13A C1A H1A 107.6
C2A C1A H1A 107.6
C12 C1A H1A 107.6
C1A C2A C3 113.9(6)
C1A C2A H2A1 108.8
C3 C2A H2A1 108.8
C1A C2A H2A2 108.8
C3 C2A H2A2 108.8
H2A1 C2A H2A2 107.7
C2 C3 N1 111.9(3)
N1 C3 C2A 111.6(3)
C2 C3 H3A 109.2
N1 C3 H3A 109.2
C2 C3 H3B 109.2
N1 C3 H3B 109.2
H3A C3 H3B 107.9
N1 C4 C5 130.21(19)
N1 C4 C9 107.90(17)
C5 C4 C9 121.89(19)
C6 C5 C4 117.96(19)
C6 C5 H5 121.0
C4 C5 H5 121.0
C5 C6 C7 121.2(2)
C5 C6 H6 119.4
C7 C6 H6 119.4
C8 C7 C6 120.9(2)
C8 C7 H7 119.5
C6 C7 H7 119.5
C7 C8 C9 119.30(19)
C7 C8 H8 120.4
C9 C8 H8 120.4
C8 C9 C4 118.73(18)
C8 C9 C10 135.13(18)
C4 C9 C10 106.13(18)
C11 C10 C9 107.83(18)
C11 C10 H10 126.1
C9 C10 H10 126.1
C10 C11 N1 109.00(19)
C10 C11 C12 131.0(2)
N1 C11 C12 119.93(17)
C1 C12 C11 109.9(2)
C11 C12 C1A 118.1(3)
C1 C12 H12A 109.7
C11 C12 H12A 109.7
C1 C12 H12B 109.7
C11 C12 H12B 109.7
H12A C12 H12B 108.2
C1 C13 H13A 109.5
C1 C13 H13B 109.5
H13A C13 H13B 109.5
C1 C13 H13C 109.5
H13A C13 H13C 109.5
H13B C13 H13C 109.5
C1A C13A H13D 109.5
C1A C13A H13E 109.5
H13D C13A H13E 109.5
C1A C13A H13F 109.5
H13D C13A H13F 109.5
H13E C13A H13F 109.5
C4 N1 C11 109.14(16)
C4 N1 C3 125.65(17)
C11 N1 C3 125.21(18)

loop_
_geom_bond_atom_site_label_1
_geom_bond_atom_site_label_2
_geom_bond_distance
C1 C12 1.495(4)
C1 C2 1.511(8)
C1 C13 1.524(15)
C1 H1 1.0000
C2 C3 1.429(6)
C2 H2A 0.9900
C2 H2B 0.9900
C1A C13A 1.52(3)
C1A C2A 1.525(11)
C1A C12 1.533(6)
C1A H1A 1.0000
C2A C3 1.603(8)
C2A H2A1 0.9900
C2A H2A2 0.9900
C3 N1 1.458(3)
C3 H3A 0.9900
C3 H3B 0.9900
C4 N1 1.373(3)
C4 C5 1.395(3)
C4 C9 1.416(3)
C5 C6 1.374(3)
C5 H5 0.9500
C6 C7 1.404(3)
C6 H6 0.9500
C7 C8 1.381(3)
C7 H7 0.9500
C8 C9 1.400(3)
C8 H8 0.9500
C9 C10 1.433(3)
C10 C11 1.365(3)
C10 H10 0.9500
C11 N1 1.383(3)
C11 C12 1.501(3)
C12 H12A 0.9900
C12 H12B 0.9900
C13 H13A 0.9800
C13 H13B 0.9800
C13 H13C 0.9800
C13A H13D 0.9800
C13A H13E 0.9800
C13A H13F 0.9800
